data_7704296
loop_
_publ_author_name
'Gallego, Cecilia Mariel'
'Gaviglio, Carina'
'Ben-David, Yehoshoa'
'Milstein, David'
'Doctorovich, Fabio'
'Pellegrino, Juan'

_publ_section_title
;
 Synthesis, structure and reactivity of NO<sup>+</sup>, NO&#x02D9; and
 NO<sup>-</sup> pincer PCN-Rh complexes.
;
_journal_issue 21
_journal_name_full 'Dalton transactions (Cambridge, England : 2003)'
_journal_page_first 7093
_journal_page_last 7108
_journal_paper_doi 10.1039/d0dt00962h
_journal_volume 49
_journal_year 2020
_chemical_formula_moiety 'C20 H35 Cl N P Rh'
_chemical_formula_sum 'C20 H35 Cl N P Rh'
_chemical_formula_weight 458.82
_space_group_crystal_system monoclinic
_space_group_IT_number 14
_space_group_name_Hall '-P 2yn'
_space_group_name_H-M_alt 'P 1 21/n 1'
_atom_sites_solution_hydrogens geom
_atom_sites_solution_primary iterative
_audit_creation_date 2020-02-11
_audit_creation_method
;
Olex2 1.2
(compiled 2018.05.29 svn.r3508 for OlexSys, GUI svn.r5506)
;
_audit_update_record
;
2020-03-12 deposited with the CCDC.	2020-05-04 downloaded from the CCDC.
;
_cell_angle_alpha 90
_cell_angle_beta 105.066(4)
_cell_angle_gamma 90
_cell_formula_units_Z 4
_cell_length_a 12.2786(5)
_cell_length_b 13.4049(5)
_cell_length_c 13.7401(5)
_cell_measurement_reflns_used 4553
_cell_measurement_temperature 298(2)
_cell_measurement_theta_max 28.0650
_cell_measurement_theta_min 4.1780
_cell_volume 2183.79(15)
_computing_cell_refinement
;
CrysAlisPro, Agilent Technologies,
Version 1.171.37.35 (release 13-08-2014 CrysAlis171 .NET)
(compiled Aug 13 2014,18:06:01)
;
_computing_data_collection
;
CrysAlisPro, Agilent Technologies,
Version 1.171.37.35 (release 13-08-2014 CrysAlis171 .NET)
(compiled Aug 13 2014,18:06:01)
;
_computing_data_reduction
;
CrysAlisPro, Agilent Technologies,
Version 1.171.37.35 (release 13-08-2014 CrysAlis171 .NET)
(compiled Aug 13 2014,18:06:01)
;
_computing_molecular_graphics 'Olex2 (Dolomanov et al., 2009)'
_computing_publication_material 'Olex2 (Dolomanov et al., 2009)'
_computing_structure_refinement 'ShelXL (Sheldrick, 2015)'
_computing_structure_solution 'olex2.solve (Bourhis et al., 2015)'
_diffrn_ambient_temperature 298(2)
_diffrn_detector 'CCD plate'
_diffrn_detector_area_resol_mean 16.1158
_diffrn_detector_type Eos
_diffrn_measured_fraction_theta_full 0.996
_diffrn_measured_fraction_theta_max 0.895
_diffrn_measurement_details
;
#__ type_ start__ end____ width___ exp.time_
  1 omega  -21.00   89.00   1.0000   16.0700
omega____ theta____ kappa____ phi______ frames
    -       16.8282   19.0000   30.0000 110

#__ type_ start__ end____ width___ exp.time_
  2 omega  -54.00   39.00   1.0000   16.0700
omega____ theta____ kappa____ phi______ frames
    -       16.8282  -37.0000   60.0000 93

#__ type_ start__ end____ width___ exp.time_
  3 omega   35.00   91.00   1.0000   16.0700
omega____ theta____ kappa____ phi______ frames
    -       16.8282  178.0000  -60.0000 56

#__ type_ start__ end____ width___ exp.time_
  4 omega  -25.00   23.00   1.0000   16.0700
omega____ theta____ kappa____ phi______ frames
    -      -17.1016  -99.0000    0.0000 48

#__ type_ start__ end____ width___ exp.time_
  5 omega  -25.00   23.00   1.0000   16.0700
omega____ theta____ kappa____ phi______ frames
    -      -17.1016  -99.0000   90.0000 48

#__ type_ start__ end____ width___ exp.time_
  6 omega   -2.00   85.00   1.0000   16.0700
omega____ theta____ kappa____ phi______ frames
    -       16.8282   57.0000  120.0000 87

#__ type_ start__ end____ width___ exp.time_
  7 omega   -2.00   23.00   1.0000   16.0700
omega____ theta____ kappa____ phi______ frames
    -       16.8282   57.0000 -120.0000 25

#__ type_ start__ end____ width___ exp.time_
  8 omega  -52.00   35.00   1.0000   16.0700
omega____ theta____ kappa____ phi______ frames
    -       16.8282  -57.0000  -30.0000 87
;
_diffrn_measurement_device 'four-circle diffractometer'
_diffrn_measurement_device_type 'Xcalibur, Eos, Gemini'
_diffrn_measurement_method '\w scans'
_diffrn_orient_matrix_UB_11 0.0174083000
_diffrn_orient_matrix_UB_12 -0.0009308000
_diffrn_orient_matrix_UB_13 -0.0453387000
_diffrn_orient_matrix_UB_21 0.0204826000
_diffrn_orient_matrix_UB_22 0.0495215000
_diffrn_orient_matrix_UB_23 0.0092597000
_diffrn_orient_matrix_UB_31 0.0534129000
_diffrn_orient_matrix_UB_32 -0.0186709000
_diffrn_orient_matrix_UB_33 0.0267786000
_diffrn_radiation_monochromator graphite
_diffrn_radiation_probe x-ray
_diffrn_radiation_type MoK\a
_diffrn_radiation_wavelength 0.71073
_diffrn_reflns_av_R_equivalents 0.0936
_diffrn_reflns_av_unetI/netI 0.0900
_diffrn_reflns_Laue_measured_fraction_full 0.996
_diffrn_reflns_Laue_measured_fraction_max 0.895
_diffrn_reflns_limit_h_max 15
_diffrn_reflns_limit_h_min -16
_diffrn_reflns_limit_k_max 18
_diffrn_reflns_limit_k_min -18
_diffrn_reflns_limit_l_max 18
_diffrn_reflns_limit_l_min -18
_diffrn_reflns_number 24195
_diffrn_reflns_point_group_measured_fraction_full 0.996
_diffrn_reflns_point_group_measured_fraction_max 0.895
_diffrn_reflns_theta_full 25.242
_diffrn_reflns_theta_max 29.438
_diffrn_reflns_theta_min 3.758
_diffrn_source 'Enhance (Mo) X-ray Source'
_exptl_absorpt_coefficient_mu 0.980
_exptl_absorpt_correction_T_max 1.00000
_exptl_absorpt_correction_T_min 0.78425
_exptl_absorpt_correction_type multi-scan
_exptl_absorpt_process_details
;
CrysAlisPro, Agilent Technologies,
Version 1.171.37.35 (release 13-08-2014 CrysAlis171 .NET)
(compiled Aug 13 2014,18:06:01)
Empirical absorption correction using spherical harmonics,
 implemented in SCALE3 ABSPACK scaling algorithm.
;
_exptl_crystal_colour 'metallic orangish brown'
_exptl_crystal_colour_lustre metallic
_exptl_crystal_colour_modifier orangish
_exptl_crystal_colour_primary brown
_exptl_crystal_density_diffrn 1.396
_exptl_crystal_description prism
_exptl_crystal_F_000 956
_exptl_crystal_size_max 0.6
_exptl_crystal_size_mid 0.2
_exptl_crystal_size_min 0.2
_refine_diff_density_max 1.487
_refine_diff_density_min -1.006
_refine_diff_density_rms 0.123
_refine_ls_extinction_method none
_refine_ls_goodness_of_fit_ref 1.061
_refine_ls_hydrogen_treatment constr
_refine_ls_matrix_type full
_refine_ls_number_parameters 225
_refine_ls_number_reflns 5406
_refine_ls_number_restraints 0
_refine_ls_restrained_S_all 1.061
_refine_ls_R_factor_all 0.0984
_refine_ls_R_factor_gt 0.0548
_refine_ls_shift/su_max 0.001
_refine_ls_shift/su_mean 0.000
_refine_ls_structure_factor_coef Fsqd
_refine_ls_weighting_details 'w=1/[\s^2^(Fo^2^)+(0.0498P)^2^+2.2058P] where P=(Fo^2^+2Fc^2^)/3'
_refine_ls_weighting_scheme calc
_refine_ls_wR_factor_gt 0.1143
_refine_ls_wR_factor_ref 0.1475
_reflns_Friedel_coverage 0.000
_reflns_number_gt 3532
_reflns_number_total 5406
_reflns_threshold_expression 'I > 2\s(I)'
_cod_data_source_file d0dt00962h2.cif
_cod_data_source_block exp_4505
_cod_depositor_comments 'Adding full bibliography for 7704295--7704299.cif.'
_cod_original_cell_volume 2183.80(15)
_cod_database_code 7704296
_shelx_shelxl_version_number 2017/1
_chemical_oxdiff_formula 'C20 H36 Rh1 P1 N1 Cl1'
_chemical_oxdiff_usercomment 'Ceci Rh77'
_shelx_space_group_comment
;
The symmetry employed for this shelxl refinement is uniquely defined
by the following loop, which should always be used as a source of
symmetry information in preference to the above space-group names.
They are only intended as comments.
;
_shelx_estimated_absorpt_t_max 0.828
_shelx_estimated_absorpt_t_min 0.591
_reflns_odcompleteness_completeness 99.53
_reflns_odcompleteness_iscentric 1
_reflns_odcompleteness_theta 26.32
_olex2_refinement_description
;
1. Fixed Uiso
 At 1.2 times of:
  All C(H) groups, All C(H,H) groups
 At 1.5 times of:
  All C(H,H,H) groups
2.a Secondary CH2 refined with riding coordinates:
 C7(H7A,H7B), C16(H16A,H16B), C19(H19A,H19B), C17(H17A,H17B)
2.b Aromatic/amide H refined with riding coordinates:
 C5(H5), C3(H3), C4(H4)
2.c Idealised Me refined as rotating group:
 C14(H14A,H14B,H14C), C13(H13A,H13B,H13C), C10(H10A,H10B,H10C), C9(H9A,H9B,
 H9C), C11(H11A,H11B,H11C), C20(H20A,H20B,H20C), C15(H15A,H15B,H15C), C18(H18A,
 H18B,H18C)
;
_olex2_submission_special_instructions 'No special instructions were received'

loop_
_space_group_symop_operation_xyz
'x, y, z'
'-x+1/2, y+1/2, -z+1/2'
'-x, -y, -z'
'x-1/2, -y-1/2, z-1/2'

loop_
_atom_site_label
_atom_site_type_symbol
_atom_site_fract_x
_atom_site_fract_y
_atom_site_fract_z
_atom_site_U_iso_or_equiv
_atom_site_adp_type
_atom_site_occupancy
_atom_site_site_symmetry_order
_atom_site_calc_flag
_atom_site_refinement_flags_posn
_atom_site_refinement_flags_adp
_atom_site_refinement_flags_occupancy
_atom_site_disorder_assembly
_atom_site_disorder_group
Rh1 Rh 0.61882(3) 0.73408(3) 0.43907(3) 0.03520(15) Uani 1 1 d . . . . .
P1 P 0.80179(9) 0.70516(9) 0.45191(8) 0.0331(3) Uani 1 1 d . . . . .
Cl1 Cl 0.57934(12) 0.86836(12) 0.31466(12) 0.0666(4) Uani 1 1 d . . . . .
N1 N 0.4470(3) 0.7373(3) 0.4579(4) 0.0468(10) Uani 1 1 d . . . . .
C1 C 0.6441(4) 0.6445(3) 0.5567(3) 0.0385(10) Uani 1 1 d . . . . .
C6 C 0.7504(4) 0.6096(3) 0.6100(3) 0.0405(11) Uani 1 1 d . . . . .
C7 C 0.8505(4) 0.6411(4) 0.5735(4) 0.0506(13) Uani 1 1 d . . . . .
H7A H 0.894670 0.582968 0.566005 0.061 Uiso 1 1 calc R . . . .
H7B H 0.898009 0.685416 0.622350 0.061 Uiso 1 1 calc R . . . .
C12 C 0.8952(4) 0.8188(4) 0.4687(4) 0.0485(12) Uani 1 1 d . . . . .
C2 C 0.5493(4) 0.6196(4) 0.5904(4) 0.0458(12) Uani 1 1 d . . . . .
C16 C 0.4369(4) 0.6523(4) 0.5237(4) 0.0524(13) Uani 1 1 d . . . . .
H16A H 0.402119 0.596545 0.482113 0.063 Uiso 1 1 calc R . . . .
H16B H 0.387786 0.671189 0.565740 0.063 Uiso 1 1 calc R . . . .
C8 C 0.8311(4) 0.6168(4) 0.3560(4) 0.0475(12) Uani 1 1 d . . . . .
C19 C 0.4274(5) 0.8361(5) 0.5014(5) 0.0658(16) Uani 1 1 d . . . . .
H19A H 0.357150 0.833333 0.521067 0.079 Uiso 1 1 calc R . . . .
H19B H 0.419627 0.886865 0.449719 0.079 Uiso 1 1 calc R . . . .
C5 C 0.7610(5) 0.5532(4) 0.6964(4) 0.0525(13) Uani 1 1 d . . . . .
H5 H 0.831515 0.530051 0.731949 0.063 Uiso 1 1 calc R . . . .
C17 C 0.3623(5) 0.7284(5) 0.3570(5) 0.0627(16) Uani 1 1 d . . . . .
H17A H 0.379087 0.668269 0.324355 0.075 Uiso 1 1 calc R . . . .
H17B H 0.372556 0.784499 0.315718 0.075 Uiso 1 1 calc R . . . .
C14 C 0.8869(5) 0.8675(5) 0.3654(5) 0.0740(18) Uani 1 1 d . . . . .
H14A H 0.928317 0.828265 0.328742 0.111 Uiso 1 1 calc GR . . . .
H14B H 0.918021 0.933589 0.375136 0.111 Uiso 1 1 calc GR . . . .
H14C H 0.809247 0.871027 0.327917 0.111 Uiso 1 1 calc GR . . . .
C13 C 1.0203(5) 0.7979(5) 0.5202(5) 0.0678(17) Uani 1 1 d . . . . .
H13A H 1.026305 0.764593 0.583207 0.102 Uiso 1 1 calc GR . . . .
H13B H 1.060937 0.859801 0.532119 0.102 Uiso 1 1 calc GR . . . .
H13C H 1.051522 0.756346 0.477353 0.102 Uiso 1 1 calc GR . . . .
C3 C 0.5623(5) 0.5646(4) 0.6776(4) 0.0602(15) Uani 1 1 d . . . . .
H3 H 0.499715 0.550075 0.701266 0.072 Uiso 1 1 calc R . . . .
C10 C 0.9566(4) 0.6023(4) 0.3624(4) 0.0587(15) Uani 1 1 d . . . . .
H10A H 0.988015 0.664151 0.347252 0.088 Uiso 1 1 calc GR . . . .
H10B H 0.964981 0.552387 0.314822 0.088 Uiso 1 1 calc GR . . . .
H10C H 0.995331 0.581340 0.429267 0.088 Uiso 1 1 calc GR . . . .
C4 C 0.6670(6) 0.5313(4) 0.7296(4) 0.0664(17) Uani 1 1 d . . . . .
H4 H 0.674511 0.493661 0.787852 0.080 Uiso 1 1 calc R . . . .
C9 C 0.7836(5) 0.5121(4) 0.3768(5) 0.0707(17) Uani 1 1 d . . . . .
H9A H 0.819884 0.491346 0.444322 0.106 Uiso 1 1 calc GR . . . .
H9B H 0.798255 0.464062 0.329933 0.106 Uiso 1 1 calc GR . . . .
H9C H 0.703802 0.517056 0.368833 0.106 Uiso 1 1 calc GR . . . .
C11 C 0.7694(5) 0.6486(5) 0.2508(4) 0.0754(19) Uani 1 1 d . . . . .
H11A H 0.689947 0.651846 0.245542 0.113 Uiso 1 1 calc GR . . . .
H11B H 0.783106 0.601171 0.203062 0.113 Uiso 1 1 calc GR . . . .
H11C H 0.795790 0.713161 0.237000 0.113 Uiso 1 1 calc GR . . . .
C20 C 0.5208(6) 0.8657(5) 0.5912(5) 0.087(2) Uani 1 1 d . . . . .
H20A H 0.590386 0.869990 0.571944 0.130 Uiso 1 1 calc GR . . . .
H20B H 0.527754 0.816631 0.643342 0.130 Uiso 1 1 calc GR . . . .
H20C H 0.503730 0.929369 0.615613 0.130 Uiso 1 1 calc GR . . . .
C15 C 0.8472(6) 0.8893(5) 0.5323(6) 0.090(2) Uani 1 1 d . . . . .
H15A H 0.770688 0.905267 0.497813 0.135 Uiso 1 1 calc GR . . . .
H15B H 0.891343 0.949286 0.544096 0.135 Uiso 1 1 calc GR . . . .
H15C H 0.848931 0.858128 0.595636 0.135 Uiso 1 1 calc GR . . . .
C18 C 0.2389(5) 0.7249(6) 0.3583(6) 0.089(2) Uani 1 1 d . . . . .
H18A H 0.192391 0.720067 0.290465 0.134 Uiso 1 1 calc GR . . . .
H18B H 0.220107 0.784509 0.389059 0.134 Uiso 1 1 calc GR . . . .
H18C H 0.226182 0.667830 0.396141 0.134 Uiso 1 1 calc GR . . . .

loop_
_atom_site_aniso_label
_atom_site_aniso_U_11
_atom_site_aniso_U_22
_atom_site_aniso_U_33
_atom_site_aniso_U_23
_atom_site_aniso_U_13
_atom_site_aniso_U_12
Rh1 0.0326(2) 0.0400(2) 0.0349(2) 0.00379(15) 0.01220(17) 0.00180(14)
P1 0.0304(6) 0.0403(6) 0.0297(6) 0.0000(5) 0.0096(5) -0.0012(5)
Cl1 0.0539(8) 0.0768(10) 0.0715(9) 0.0383(8) 0.0207(7) 0.0131(7)
N1 0.037(2) 0.047(2) 0.064(3) 0.007(2) 0.026(2) 0.0030(17)
C1 0.046(2) 0.040(3) 0.032(2) 0.000(2) 0.015(2) -0.003(2)
C6 0.049(3) 0.039(3) 0.033(2) 0.004(2) 0.011(2) -0.004(2)
C7 0.042(3) 0.072(4) 0.038(3) 0.005(3) 0.009(2) 0.001(3)
C12 0.046(3) 0.043(3) 0.060(3) -0.007(3) 0.019(3) -0.008(2)
C2 0.055(3) 0.049(3) 0.042(3) 0.001(2) 0.028(2) -0.004(2)
C16 0.045(3) 0.058(3) 0.063(3) 0.003(3) 0.030(3) -0.003(2)
C8 0.040(3) 0.057(3) 0.045(3) -0.013(2) 0.010(2) 0.001(2)
C19 0.057(3) 0.070(4) 0.081(4) -0.009(3) 0.035(3) 0.006(3)
C5 0.060(3) 0.052(3) 0.041(3) 0.010(2) 0.006(3) -0.002(3)
C17 0.039(3) 0.079(4) 0.063(4) 0.011(3) 0.002(3) 0.001(3)
C14 0.072(4) 0.068(4) 0.084(4) 0.019(3) 0.024(4) -0.017(3)
C13 0.046(3) 0.083(4) 0.068(4) -0.010(3) 0.003(3) -0.019(3)
C3 0.073(4) 0.063(4) 0.056(3) 0.003(3) 0.036(3) -0.015(3)
C10 0.045(3) 0.072(4) 0.062(3) -0.010(3) 0.018(3) 0.011(3)
C4 0.094(5) 0.065(4) 0.044(3) 0.019(3) 0.024(3) -0.015(3)
C9 0.069(4) 0.054(3) 0.093(5) -0.020(3) 0.027(4) -0.007(3)
C11 0.070(4) 0.115(5) 0.037(3) -0.013(3) 0.005(3) 0.018(4)
C20 0.103(5) 0.080(5) 0.084(5) -0.031(4) 0.035(4) -0.001(4)
C15 0.088(5) 0.063(4) 0.129(6) -0.040(4) 0.046(5) -0.026(4)
C18 0.043(3) 0.113(6) 0.110(6) 0.013(5) 0.016(4) 0.000(3)

loop_
_atom_type_symbol
_atom_type_description
_atom_type_scat_dispersion_real
_atom_type_scat_dispersion_imag
_atom_type_scat_source
C C 0.0033 0.0016 'International Tables Vol C Tables 4.2.6.8 and 6.1.1.4'
H H 0.0000 0.0000 'International Tables Vol C Tables 4.2.6.8 and 6.1.1.4'
N N 0.0061 0.0033 'International Tables Vol C Tables 4.2.6.8 and 6.1.1.4'
P P 0.1023 0.0942 'International Tables Vol C Tables 4.2.6.8 and 6.1.1.4'
Cl Cl 0.1484 0.1585 'International Tables Vol C Tables 4.2.6.8 and 6.1.1.4'
Rh Rh -1.1178 0.9187 'International Tables Vol C Tables 4.2.6.8 and 6.1.1.4'

loop_
_geom_angle_atom_site_label_1
_geom_angle_atom_site_label_2
_geom_angle_atom_site_label_3
_geom_angle
_geom_angle_site_symmetry_1
_geom_angle_site_symmetry_3
_geom_angle_publ_flag
P1 Rh1 Cl1 101.25(5) . . ?
N1 Rh1 P1 165.98(12) . . ?
N1 Rh1 Cl1 92.63(11) . . ?
C1 Rh1 P1 83.66(14) . . ?
C1 Rh1 Cl1 169.26(14) . . ?
C1 Rh1 N1 82.33(18) . . ?
C7 P1 Rh1 103.61(17) . . ?
C7 P1 C12 102.9(2) . . ?
C7 P1 C8 105.5(2) . . ?
C12 P1 Rh1 115.83(17) . . ?
C8 P1 Rh1 115.20(15) . . ?
C8 P1 C12 112.0(2) . . ?
C16 N1 Rh1 107.0(3) . . ?
C16 N1 C19 112.9(5) . . ?
C16 N1 C17 110.7(4) . . ?
C19 N1 Rh1 108.9(3) . . ?
C19 N1 C17 107.1(4) . . ?
C17 N1 Rh1 110.2(3) . . ?
C6 C1 Rh1 123.9(4) . . ?
C2 C1 Rh1 116.7(3) . . ?
C2 C1 C6 119.3(4) . . ?
C1 C6 C7 117.6(4) . . ?
C5 C6 C1 119.8(5) . . ?
C5 C6 C7 122.4(4) . . ?
P1 C7 H7A 109.8 . . ?
P1 C7 H7B 109.8 . . ?
C6 C7 P1 109.5(3) . . ?
C6 C7 H7A 109.8 . . ?
C6 C7 H7B 109.8 . . ?
H7A C7 H7B 108.2 . . ?
C14 C12 P1 109.7(4) . . ?
C13 C12 P1 114.3(4) . . ?
C13 C12 C14 108.7(5) . . ?
C15 C12 P1 105.0(4) . . ?
C15 C12 C14 109.1(5) . . ?
C15 C12 C13 109.9(5) . . ?
C1 C2 C16 116.0(4) . . ?
C3 C2 C1 119.7(5) . . ?
C3 C2 C16 124.2(5) . . ?
N1 C16 C2 112.7(4) . . ?
N1 C16 H16A 109.1 . . ?
N1 C16 H16B 109.1 . . ?
C2 C16 H16A 109.1 . . ?
C2 C16 H16B 109.1 . . ?
H16A C16 H16B 107.8 . . ?
C10 C8 P1 114.4(3) . . ?
C10 C8 C9 106.9(4) . . ?
C9 C8 P1 106.7(4) . . ?
C11 C8 P1 110.7(4) . . ?
C11 C8 C10 109.8(5) . . ?
C11 C8 C9 108.0(5) . . ?
N1 C19 H19A 108.9 . . ?
N1 C19 H19B 108.9 . . ?
N1 C19 C20 113.2(5) . . ?
H19A C19 H19B 107.7 . . ?
C20 C19 H19A 108.9 . . ?
C20 C19 H19B 108.9 . . ?
C6 C5 H5 120.0 . . ?
C4 C5 C6 120.0(5) . . ?
C4 C5 H5 120.0 . . ?
N1 C17 H17A 108.2 . . ?
N1 C17 H17B 108.2 . . ?
N1 C17 C18 116.3(6) . . ?
H17A C17 H17B 107.4 . . ?
C18 C17 H17A 108.2 . . ?
C18 C17 H17B 108.2 . . ?
C12 C14 H14A 109.5 . . ?
C12 C14 H14B 109.5 . . ?
C12 C14 H14C 109.5 . . ?
H14A C14 H14B 109.5 . . ?
H14A C14 H14C 109.5 . . ?
H14B C14 H14C 109.5 . . ?
C12 C13 H13A 109.5 . . ?
C12 C13 H13B 109.5 . . ?
C12 C13 H13C 109.5 . . ?
H13A C13 H13B 109.5 . . ?
H13A C13 H13C 109.5 . . ?
H13B C13 H13C 109.5 . . ?
C2 C3 H3 119.7 . . ?
C4 C3 C2 120.5(5) . . ?
C4 C3 H3 119.7 . . ?
C8 C10 H10A 109.5 . . ?
C8 C10 H10B 109.5 . . ?
C8 C10 H10C 109.5 . . ?
H10A C10 H10B 109.5 . . ?
H10A C10 H10C 109.5 . . ?
H10B C10 H10C 109.5 . . ?
C5 C4 H4 119.7 . . ?
C3 C4 C5 120.6(5) . . ?
C3 C4 H4 119.7 . . ?
C8 C9 H9A 109.5 . . ?
C8 C9 H9B 109.5 . . ?
C8 C9 H9C 109.5 . . ?
H9A C9 H9B 109.5 . . ?
H9A C9 H9C 109.5 . . ?
H9B C9 H9C 109.5 . . ?
C8 C11 H11A 109.5 . . ?
C8 C11 H11B 109.5 . . ?
C8 C11 H11C 109.5 . . ?
H11A C11 H11B 109.5 . . ?
H11A C11 H11C 109.5 . . ?
H11B C11 H11C 109.5 . . ?
C19 C20 H20A 109.5 . . ?
C19 C20 H20B 109.5 . . ?
C19 C20 H20C 109.5 . . ?
H20A C20 H20B 109.5 . . ?
H20A C20 H20C 109.5 . . ?
H20B C20 H20C 109.5 . . ?
C12 C15 H15A 109.5 . . ?
C12 C15 H15B 109.5 . . ?
C12 C15 H15C 109.5 . . ?
H15A C15 H15B 109.5 . . ?
H15A C15 H15C 109.5 . . ?
H15B C15 H15C 109.5 . . ?
C17 C18 H18A 109.5 . . ?
C17 C18 H18B 109.5 . . ?
C17 C18 H18C 109.5 . . ?
H18A C18 H18B 109.5 . . ?
H18A C18 H18C 109.5 . . ?
H18B C18 H18C 109.5 . . ?

loop_
_geom_bond_atom_site_label_1
_geom_bond_atom_site_label_2
_geom_bond_distance
_geom_bond_site_symmetry_2
_geom_bond_publ_flag
Rh1 P1 2.2412(12) . ?
Rh1 Cl1 2.4427(13) . ?
Rh1 N1 2.192(4) . ?
Rh1 C1 1.972(4) . ?
P1 C7 1.835(5) . ?
P1 C12 1.885(5) . ?
P1 C8 1.876(5) . ?
N1 C16 1.480(7) . ?
N1 C19 1.497(7) . ?
N1 C17 1.506(7) . ?
C1 C6 1.401(6) . ?
C1 C2 1.399(6) . ?
C6 C7 1.503(7) . ?
C6 C5 1.385(6) . ?
C7 H7A 0.9700 . ?
C7 H7B 0.9700 . ?
C12 C14 1.541(8) . ?
C12 C13 1.540(7) . ?
C12 C15 1.508(8) . ?
C2 C16 1.510(7) . ?
C2 C3 1.380(7) . ?
C16 H16A 0.9700 . ?
C16 H16B 0.9700 . ?
C8 C10 1.532(7) . ?
C8 C9 1.574(8) . ?
C8 C11 1.508(7) . ?
C19 H19A 0.9700 . ?
C19 H19B 0.9700 . ?
C19 C20 1.503(8) . ?
C5 H5 0.9300 . ?
C5 C4 1.379(8) . ?
C17 H17A 0.9700 . ?
C17 H17B 0.9700 . ?
C17 C18 1.521(8) . ?
C14 H14A 0.9600 . ?
C14 H14B 0.9600 . ?
C14 H14C 0.9600 . ?
C13 H13A 0.9600 . ?
C13 H13B 0.9600 . ?
C13 H13C 0.9600 . ?
C3 H3 0.9300 . ?
C3 C4 1.373(8) . ?
C10 H10A 0.9600 . ?
C10 H10B 0.9600 . ?
C10 H10C 0.9600 . ?
C4 H4 0.9300 . ?
C9 H9A 0.9600 . ?
C9 H9B 0.9600 . ?
C9 H9C 0.9600 . ?
C11 H11A 0.9600 . ?
C11 H11B 0.9600 . ?
C11 H11C 0.9600 . ?
C20 H20A 0.9600 . ?
C20 H20B 0.9600 . ?
C20 H20C 0.9600 . ?
C15 H15A 0.9600 . ?
C15 H15B 0.9600 . ?
C15 H15C 0.9600 . ?
C18 H18A 0.9600 . ?
C18 H18B 0.9600 . ?
C18 H18C 0.9600 . ?
